data_4119050
loop_
_publ_author_name
'Thomas M. Klap\"otke'
'Christian Petermayer'
'Davin G. Piercey'
'J\"org Stierstorfer'

_publ_contact_author_address
;
Department Chemie
Ludwig-Maximilians Universit\"at
Butenandtstra\&se 5-13 (Haus D)
D-81377 M\"unchen
Bundesrepublik Deutschland
;
_publ_contact_author_email tmk@cup.uni-muenchen.de
_publ_contact_author_fax '+49 89 2180 77492'
_publ_contact_author_name 'Thomas M. Klapo\"tke'
_publ_contact_author_phone '+49 89 2180 77491'
_publ_section_title
;
 1,3-Bis(nitroimido)-1,2,3-triazolate Anion, the N-Nitroimide Moiety, and
 the Strategy of Alternating Positive and Negative Charges in the Design
 of Energetic Materials
;
_journal_name_full 'Journal of the American Chemical Society'
_journal_page_first 20827
_journal_page_last 20836
_journal_paper_doi 10.1021/ja310384y
_journal_volume 134
_journal_year 2012
_chemical_formula_moiety 'C2 H2 N7 O4, H5 N2 '
_chemical_formula_sum 'C2 H7 N9 O4'
_chemical_formula_weight 221.17
_chemical_name_common 'hydrazinium 1,3-di(nitroimide)-1,2,3-triazolate'
_chemical_name_systematic 'hydrazinium 1,3-di(nitroimide)-1,2,3-triazolate'
_space_group_IT_number 14
_symmetry_cell_setting monoclinic
_symmetry_Int_Tables_number 14
_symmetry_space_group_name_Hall '-P 2yn'
_symmetry_space_group_name_H-M 'P 1 21/n 1'
_atom_sites_solution_hydrogens difmap
_atom_sites_solution_primary direct
_atom_sites_solution_secondary difmap
_audit_author_name 'Joerg Stierstorfer'
_audit_creation_date
;
'Sat Jul 28 11:21:44 2012'
;
_audit_creation_method
;
CrysAlisPro, Oxford Diffraction Ltd.,
Version 1.171.35.11 (release 16-05-2011 CrysAlis171 .NET)
(compiled May 16 2011,17:55:39)
;
_audit_update_record 27.09.2012
_cell_angle_alpha 90.00
_cell_angle_beta 91.855(11)
_cell_angle_gamma 90.00
_cell_formula_units_Z 4
_cell_length_a 3.6154(4)
_cell_length_b 23.160(2)
_cell_length_c 10.0335(9)
_cell_measurement_reflns_used 906
_cell_measurement_temperature 173(2)
_cell_measurement_theta_max 33.7057
_cell_measurement_theta_min 4.1500
_cell_volume 839.69(14)
_computing_cell_refinement
;
CrysAlisPro, Agilent Technologies,
Version 1.171.35.11 (release 16-05-2011 CrysAlis171 .NET)
(compiled May 16 2011,17:55:39)
;
_computing_data_collection
;
CrysAlisPro, Agilent Technologies,
Version 1.171.35.11 (release 16-05-2011 CrysAlis171 .NET)
(compiled May 16 2011,17:55:39)
;
_computing_data_reduction
;
CrysAlisPro, Agilent Technologies,
Version 1.171.35.11 (release 16-05-2011 CrysAlis171 .NET)
(compiled May 16 2011,17:55:39)
;
_computing_molecular_graphics
;
'ORTEP (M. N. Burnett, C. K. Johnson, ORTEP-III: Oak Ridge Thermal Ellipsoid
;
_computing_publication_material 'PLATON (A. L. Spek, Acta Crystallogr, Sect. A, 1990, 46, C34, 1995 version).'
_computing_structure_refinement 'SHELXL-97 (Sheldrick, 1997)'
_computing_structure_solution SIR-92
_diffrn_ambient_temperature 173
_diffrn_detector_area_resol_mean 15.9809
_diffrn_measured_fraction_theta_full 0.991
_diffrn_measured_fraction_theta_max 0.991
_diffrn_measurement_device 'CCD camera on \k-goniostat'
_diffrn_measurement_device_type 'Xcalibur, Sapphire3'
_diffrn_measurement_method '\w scans'
_diffrn_orient_matrix_UB_11 0.1416771000
_diffrn_orient_matrix_UB_12 -0.0184532000
_diffrn_orient_matrix_UB_13 -0.0224058000
_diffrn_orient_matrix_UB_21 -0.0623394000
_diffrn_orient_matrix_UB_22 0.0045988000
_diffrn_orient_matrix_UB_23 -0.0668857000
_diffrn_orient_matrix_UB_31 0.1207571000
_diffrn_orient_matrix_UB_32 0.0240263000
_diffrn_orient_matrix_UB_33 -0.0045080000
_diffrn_radiation_collimation 0.5
_diffrn_radiation_monochromator graphite
_diffrn_radiation_source 'Enhance (Mo) x-ray Source'
_diffrn_radiation_type 'Mo K\a'
_diffrn_radiation_wavelength 0.71073
_diffrn_reflns_av_R_equivalents 0.0588
_diffrn_reflns_av_sigmaI/netI 0.0632
_diffrn_reflns_limit_h_max 4
_diffrn_reflns_limit_h_min -4
_diffrn_reflns_limit_k_max 28
_diffrn_reflns_limit_k_min -28
_diffrn_reflns_limit_l_max 12
_diffrn_reflns_limit_l_min -7
_diffrn_reflns_number 4255
_diffrn_reflns_theta_full 25.99
_diffrn_reflns_theta_max 25.99
_diffrn_reflns_theta_min 4.16
_diffrn_source_current 40
_diffrn_source_type 'Spellman generator'
_diffrn_source_voltage 50
_exptl_absorpt_coefficient_mu 0.159
_exptl_absorpt_correction_T_max 0.9843
_exptl_absorpt_correction_T_min 0.9765
_exptl_absorpt_correction_type multi-scan
_exptl_absorpt_process_details
;
CrysAlisPro, Agilent Technologies,
Version 1.171.35.11 (release 16-05-2011 CrysAlis171 .NET)
(compiled May 16 2011,17:55:39)
empirical absorption correction using spherical harmonics,
 implemented in SCALE3 ABSPACK scaling algorithm.
;
_exptl_crystal_colour colorless
_exptl_crystal_density_diffrn 1.749
_exptl_crystal_description block
_exptl_crystal_F_000 456
_exptl_crystal_size_max 0.15
_exptl_crystal_size_mid 0.14
_exptl_crystal_size_min 0.10
_refine_diff_density_max 0.840
_refine_diff_density_min -0.326
_refine_diff_density_rms 0.083
_refine_ls_extinction_method none
_refine_ls_goodness_of_fit_ref 1.039
_refine_ls_hydrogen_treatment refall
_refine_ls_matrix_type full
_refine_ls_number_parameters 164
_refine_ls_number_reflns 1646
_refine_ls_number_restraints 0
_refine_ls_restrained_S_all 1.039
_refine_ls_R_factor_all 0.1029
_refine_ls_R_factor_gt 0.0714
_refine_ls_shift/su_max 0.000
_refine_ls_shift/su_mean 0.000
_refine_ls_structure_factor_coef Fsqd
_refine_ls_weighting_details 'calc w=1/[\s^2^(Fo^2^)+(0.0673P)^2^+1.5371P] where P=(Fo^2^+2Fc^2^)/3'
_refine_ls_weighting_scheme calc
_refine_ls_wR_factor_gt 0.1632
_refine_ls_wR_factor_ref 0.1822
_reflns_number_gt 1143
_reflns_number_total 1646
_reflns_threshold_expression >2sigma(I)
_cod_data_source_file ja310384y_si_001_3.cif
_cod_data_source_block hx363
_cod_original_sg_symbol_Hall -P2yn
_cod_database_code 4119050

loop_
_symmetry_equiv_pos_as_xyz
'x, y, z'
'-x+1/2, y+1/2, -z+1/2'
'-x, -y, -z'
'x-1/2, -y-1/2, z-1/2'

loop_
_atom_site_label
_atom_site_type_symbol
_atom_site_fract_x
_atom_site_fract_y
_atom_site_fract_z
_atom_site_U_iso_or_equiv
_atom_site_adp_type
_atom_site_occupancy
_atom_site_symmetry_multiplicity
_atom_site_calc_flag
O1 O 0.7091(7) 0.12729(11) 0.3456(3) 0.0256(7) Uani 1 1 d
O2 O 0.5790(7) 0.06923(11) 0.5103(3) 0.0278(7) Uani 1 1 d
O3 O 0.7516(8) 0.38368(12) 0.3422(3) 0.0318(7) Uani 1 1 d
O4 O 0.6693(7) 0.44263(10) 0.5098(2) 0.0240(7) Uani 1 1 d
N1 N 0.4197(8) 0.21212(13) 0.4621(3) 0.0224(7) Uani 1 1 d
N2 N 0.5091(9) 0.25659(13) 0.5393(3) 0.0286(8) Uani 1 1 d
N3 N 0.4423(9) 0.30159(14) 0.4597(3) 0.0277(8) Uani 1 1 d
N4 N 0.4140(9) 0.15940(14) 0.5308(3) 0.0248(8) Uani 1 1 d
N5 N 0.5758(8) 0.11864(13) 0.4577(3) 0.0228(7) Uani 1 1 d
N6 N 0.4595(9) 0.35566(14) 0.5307(3) 0.0307(8) Uani 1 1 d
N7 N 0.6297(8) 0.39320(13) 0.4588(3) 0.0247(8) Uani 1 1 d
C1 C 0.2946(10) 0.22714(16) 0.3373(4) 0.0216(8) Uani 1 1 d
C2 C 0.3120(11) 0.28613(17) 0.3347(4) 0.0268(9) Uani 1 1 d
N8 N 0.9419(9) -0.00487(18) 0.3025(4) 0.0265(8) Uani 1 1 d
N9 N 0.6588(9) 0.01643(16) 0.2116(3) 0.0201(7) Uani 1 1 d
H8B H 0.909(10) -0.0393(18) 0.297(4) 0.012(11) Uiso 1 1 d
H9A H 0.705(11) -0.0036(19) 0.137(5) 0.031(12) Uiso 1 1 d
H1 H 0.209(11) 0.2025(19) 0.276(4) 0.034(12) Uiso 1 1 d
H9B H 0.439(14) 0.0053(19) 0.243(5) 0.040(13) Uiso 1 1 d
H9C H 0.674(10) 0.0516(19) 0.211(4) 0.019(11) Uiso 1 1 d
H2 H 0.283(11) 0.3063(18) 0.273(4) 0.024(12) Uiso 1 1 d
H8A H 0.887(12) 0.013(2) 0.376(5) 0.039(14) Uiso 1 1 d

loop_
_atom_site_aniso_label
_atom_site_aniso_U_11
_atom_site_aniso_U_22
_atom_site_aniso_U_33
_atom_site_aniso_U_23
_atom_site_aniso_U_13
_atom_site_aniso_U_12
O1 0.0287(14) 0.0241(14) 0.0243(15) 0.0033(11) 0.0053(12) -0.0033(11)
O2 0.0307(15) 0.0240(14) 0.0290(15) 0.0116(12) 0.0035(12) -0.0003(11)
O3 0.0338(16) 0.0347(16) 0.0276(16) -0.0104(13) 0.0108(13) 0.0025(12)
O4 0.0290(14) 0.0186(13) 0.0246(15) -0.0081(11) 0.0047(12) -0.0034(10)
N1 0.0251(16) 0.0220(17) 0.0200(16) -0.0002(13) -0.0019(13) -0.0016(13)
N2 0.0314(18) 0.0234(17) 0.0305(18) -0.0038(14) -0.0073(15) 0.0004(14)
N3 0.0306(17) 0.0217(17) 0.0302(19) -0.0041(14) -0.0092(15) -0.0010(13)
N4 0.0268(17) 0.0241(16) 0.0234(18) 0.0028(13) 0.0014(14) 0.0009(13)
N5 0.0193(15) 0.0213(17) 0.0274(18) 0.0042(14) -0.0025(14) -0.0014(12)
N6 0.0344(19) 0.0269(18) 0.031(2) 0.0048(15) -0.0031(16) -0.0082(14)
N7 0.0182(15) 0.0215(17) 0.034(2) -0.0038(14) -0.0022(14) 0.0036(12)
C1 0.0236(19) 0.0204(19) 0.0210(19) -0.0034(15) 0.0040(16) -0.0026(14)
C2 0.029(2) 0.022(2) 0.029(2) 0.0053(18) -0.0022(18) 0.0011(16)
N8 0.0220(17) 0.038(2) 0.0193(19) 0.0075(17) -0.0007(14) 0.0034(15)
N9 0.0144(16) 0.0222(19) 0.0238(18) 0.0028(15) 0.0023(13) 0.0014(13)

loop_
_atom_type_symbol
_atom_type_description
_atom_type_scat_dispersion_real
_atom_type_scat_dispersion_imag
_atom_type_scat_source
C C 0.0033 0.0016 'International Tables Vol C Tables 4.2.6.8 and 6.1.1.4'
H H 0.0000 0.0000 'International Tables Vol C Tables 4.2.6.8 and 6.1.1.4'
N N 0.0061 0.0033 'International Tables Vol C Tables 4.2.6.8 and 6.1.1.4'
O O 0.0106 0.0060 'International Tables Vol C Tables 4.2.6.8 and 6.1.1.4'

loop_
_geom_angle_atom_site_label_1
_geom_angle_atom_site_label_2
_geom_angle_atom_site_label_3
_geom_angle
N2 N1 C1 114.0(3)
N2 N1 N4 113.4(3)
C1 N1 N4 131.6(3)
N1 N2 N3 102.8(3)
N2 N3 C2 113.2(3)
N2 N3 N6 112.3(3)
C2 N3 N6 133.3(3)
N5 N4 N1 109.3(3)
O1 N5 O2 121.5(3)
O1 N5 N4 124.4(3)
O2 N5 N4 114.1(3)
N7 N6 N3 108.7(3)
O4 N7 O3 119.2(3)
O4 N7 N6 115.6(3)
O3 N7 N6 125.1(3)
N1 C1 C2 105.0(3)
N1 C1 H1 125(3)
C2 C1 H1 130(3)
C1 C2 N3 104.9(4)
C1 C2 H2 127(3)
N3 C2 H2 127(3)
N9 N8 H8B 101(3)
N9 N8 H8A 102(3)
H8B N8 H8A 119(4)
N8 N9 H9A 102(3)
N8 N9 H9B 107(3)
H9A N9 H9B 109(4)
N8 N9 H9C 108(3)
H9A N9 H9C 119(4)
H9B N9 H9C 110(4)

loop_
_geom_bond_atom_site_label_1
_geom_bond_atom_site_label_2
_geom_bond_distance
O1 N5 1.254(4)
O2 N5 1.260(4)
O3 N7 1.282(4)
O4 N7 1.260(4)
N1 N2 1.323(4)
N1 C1 1.363(5)
N1 N4 1.403(4)
N2 N3 1.330(4)
N3 C2 1.373(5)
N3 N6 1.441(5)
N4 N5 1.341(4)
N6 N7 1.298(4)
C1 C2 1.368(6)
C1 H1 0.89(4)
C2 H2 0.78(4)
N8 N9 1.436(4)
N8 H8B 0.81(4)
N8 H8A 0.87(5)
N9 H9A 0.90(5)
N9 H9B 0.90(5)
N9 H9C 0.82(4)

loop_
_geom_hbond_atom_site_label_D
_geom_hbond_atom_site_label_H
_geom_hbond_atom_site_label_A
_geom_hbond_distance_DH
_geom_hbond_distance_HA
_geom_hbond_distance_DA
_geom_hbond_angle_DHA
_geom_hbond_site_symmetry_A
N8 H8B O3 0.81(4) 2.33(4) 3.032(5) 146(4) 2_645
N9 H9A O4 0.90(5) 1.99(5) 2.886(5) 171(4) 2_645
N9 H9A O3 0.90(5) 2.62(4) 3.140(5) 117(3) 2_645
N9 H9A N7 0.90(5) 2.65(5) 3.426(5) 144(4) 2_645
N9 H9B N8 0.90(5) 1.93(5) 2.819(5) 170(4) 1_455
N9 H9C O1 0.82(4) 2.22(4) 2.901(5) 142(4) .
N8 H8A O2 0.87(5) 2.21(5) 3.032(5) 158(4) .

loop_
_geom_torsion_atom_site_label_1
_geom_torsion_atom_site_label_2
_geom_torsion_atom_site_label_3
_geom_torsion_atom_site_label_4
_geom_torsion
C1 N1 N2 N3 -0.8(4)
N4 N1 N2 N3 -170.9(3)
N1 N2 N3 C2 0.2(4)
N1 N2 N3 N6 169.8(3)
N2 N1 N4 N5 -137.1(3)
C1 N1 N4 N5 55.0(5)
N1 N4 N5 O1 -0.1(4)
N1 N4 N5 O2 -178.9(3)
N2 N3 N6 N7 138.5(3)
C2 N3 N6 N7 -54.6(5)
N3 N6 N7 O4 -179.1(3)
N3 N6 N7 O3 1.9(5)
N2 N1 C1 C2 1.0(4)
N4 N1 C1 C2 168.9(4)
N1 C1 C2 N3 -0.8(4)
N2 N3 C2 C1 0.4(5)
N6 N3 C2 C1 -166.3(4)
